data_9011284
loop_
_publ_author_name
'Reithmayer, K.'
'Steurer, W.'
'Schulz, H.'
'de Boer, J. L.'

_publ_section_title
;
 High-pressure single-crystal structure study on calaverite, AuTe2
 Sample: P = 1.89 GPa
;
_journal_issue 1
_journal_name_full 'Acta Crystallographica, Section B'
_journal_page_first 6
_journal_page_last 11
_journal_paper_doi 10.1107/S0108768192007286
_journal_volume 49
_journal_year 1993
_chemical_compound_source Synthetic
_chemical_formula_sum 'Au Te2'
_chemical_name_mineral Calaverite
_space_group_IT_number 12
_symmetry_space_group_name_Hall '-C 2y'
_symmetry_space_group_name_H-M 'C 1 2/m 1'
_cell_angle_alpha 90
_cell_angle_beta 90.30
_cell_angle_gamma 90
_cell_length_a 7.100
_cell_length_b 4.286
_cell_length_c 5.029
_cell_formula_units_Z 2
_cell_volume 153.033
_database_code_amcsd 0009866
_diffrn_ambient_pressure 1.89e+06
_exptl_crystal_density_diffrn 9.813
_cod_database_code 9011284

loop_
_space_group_symop_operation_xyz
x,y,z
1/2+x,1/2+y,z
x,-y,z
1/2+x,1/2-y,z
-x,y,-z
1/2-x,1/2+y,-z
-x,-y,-z
1/2-x,1/2-y,-z

loop_
_atom_site_label
_atom_site_fract_x
_atom_site_fract_y
_atom_site_fract_z
_atom_site_U_iso_or_equiv
Au 0.00000 0.00000 0.00000 0.01370
Te 0.68260 0.00000 0.29150 0.01090

loop_
_cod_related_entry_id
_cod_related_entry_database
_cod_related_entry_code
1 AMCSD 0009866
